data_1562079
loop_
_publ_author_name
'Kuai, Hai-Wei'
'Lv, Gao-Chao'
'Hou, Chao'
'Sun, Wei-Yin'

_publ_section_title
;
 Anion-controlled assembly of metal 3,5-bis(benzimidazol-1-ylmethyl)
 benzoate complexes: Synthesis, characterization and property
;
_journal_name_full 'Journal of Solid State Chemistry'
_journal_page_first 2
_journal_page_last 16
_journal_paper_doi 10.1016/j.jssc.2014.02.028
_journal_volume 223
_journal_year 2015
_chemical_formula_moiety 'C23 H17 Cl N4 O2 Zn'
_chemical_formula_sum 'C23 H17 Cl N4 O2 Zn'
_chemical_formula_weight 482.23
_space_group_IT_number 61
_space_group_name_Hall '-P 2ac 2ab'
_space_group_name_H-M_alt 'P b c a'
_symmetry_cell_setting orthorhombic
_symmetry_space_group_name_Hall '-P 2ac 2ab'
_symmetry_space_group_name_H-M 'P b c a'
_atom_sites_solution_hydrogens geom
_atom_sites_solution_primary direct
_atom_sites_solution_secondary difmap
_audit_creation_method SHELXL-97
_cell_angle_alpha 90.00
_cell_angle_beta 90.00
_cell_angle_gamma 90.00
_cell_formula_units_Z 8
_cell_length_a 11.9116(6)
_cell_length_b 16.5708(8)
_cell_length_c 21.2554(10)
_cell_measurement_reflns_used 7795
_cell_measurement_temperature 293(2)
_cell_measurement_theta_max 27.75
_cell_measurement_theta_min 2.46
_cell_volume 4195.5(4)
_computing_structure_refinement 'SHELXL-97 (Sheldrick, 1997)'
_computing_structure_solution 'SHELXS-97 (Sheldrick, 1990)'
_diffrn_ambient_temperature 293(2)
_diffrn_measured_fraction_theta_full 0.999
_diffrn_measured_fraction_theta_max 0.999
_diffrn_measurement_device_type 'Bruker Smart Apex CCD'
_diffrn_measurement_method 'phi and omega scans'
_diffrn_radiation_monochromator graphite
_diffrn_radiation_source 'fine-focus sealed tube'
_diffrn_radiation_type MoK\a
_diffrn_radiation_wavelength 0.71073
_diffrn_reflns_av_R_equivalents 0.0272
_diffrn_reflns_av_sigmaI/netI 0.0215
_diffrn_reflns_limit_h_max 15
_diffrn_reflns_limit_h_min -13
_diffrn_reflns_limit_k_max 21
_diffrn_reflns_limit_k_min -22
_diffrn_reflns_limit_l_max 28
_diffrn_reflns_limit_l_min -28
_diffrn_reflns_number 28817
_diffrn_reflns_theta_full 28.29
_diffrn_reflns_theta_max 28.29
_diffrn_reflns_theta_min 1.92
_exptl_absorpt_coefficient_mu 1.326
_exptl_absorpt_correction_T_max 0.7773
_exptl_absorpt_correction_T_min 0.7773
_exptl_absorpt_correction_type multi-scan
_exptl_absorpt_process_details '(SADBAS; Sheldrick, 1996)'
_exptl_crystal_colour colorless
_exptl_crystal_density_diffrn 1.527
_exptl_crystal_density_method 'not measured'
_exptl_crystal_description block
_exptl_crystal_F_000 1968
_exptl_crystal_size_max 0.20
_exptl_crystal_size_mid 0.20
_exptl_crystal_size_min 0.20
_refine_diff_density_max 0.831
_refine_diff_density_min -0.239
_refine_diff_density_rms 0.058
_refine_ls_extinction_method none
_refine_ls_goodness_of_fit_ref 1.044
_refine_ls_hydrogen_treatment constr
_refine_ls_matrix_type full
_refine_ls_number_parameters 281
_refine_ls_number_reflns 5202
_refine_ls_number_restraints 0
_refine_ls_restrained_S_all 1.044
_refine_ls_R_factor_all 0.0463
_refine_ls_R_factor_gt 0.0335
_refine_ls_shift/su_max 0.001
_refine_ls_shift/su_mean 0.000
_refine_ls_structure_factor_coef Fsqd
_refine_ls_weighting_details 'calc w=1/[\s^2^(Fo^2^)+(0.0467P)^2^+1.9823P] where P=(Fo^2^+2Fc^2^)/3'
_refine_ls_weighting_scheme calc
_refine_ls_wR_factor_gt 0.0881
_refine_ls_wR_factor_ref 0.0948
_reflns_number_gt 4077
_reflns_number_total 5202
_reflns_threshold_expression >2sigma(I)
_cod_data_source_file JSSC-2015-223-2.cif
_cod_data_source_block 7
_cod_depositor_comments
;
The following automatic conversions were performed:

data item '_symmetry_cell_setting' value 'Orthorhombic' was changed
to 'orthorhombic' in accordance with the built-in table derived from
the CIF Core dictionary named 'cif_core.dic' version 2.4.5 last
updated on 2014-11-21.

Automatic conversion script
Id: cif_fix_values 8369 2020-08-20 11:38:08Z andrius 
;
_cod_original_sg_symbol_H-M 'Pbca '
_cod_database_code 1562079

loop_
_symmetry_equiv_pos_as_xyz
'x, y, z'
'-x+1/2, -y, z+1/2'
'-x, y+1/2, -z+1/2'
'x+1/2, -y+1/2, -z'
'-x, -y, -z'
'x-1/2, y, -z-1/2'
'x, -y-1/2, z-1/2'
'-x-1/2, y-1/2, z'

loop_
_atom_site_label
_atom_site_type_symbol
_atom_site_fract_x
_atom_site_fract_y
_atom_site_fract_z
_atom_site_U_iso_or_equiv
_atom_site_adp_type
_atom_site_occupancy
_atom_site_symmetry_multiplicity
_atom_site_calc_flag
_atom_site_refinement_flags
_atom_site_disorder_assembly
_atom_site_disorder_group
Zn1 Zn -0.152678(18) 1.252112(13) 0.565794(11) 0.03150(8) Uani 1 1 d . . .
N11 N 0.53877(14) 0.84210(10) 0.58173(8) 0.0345(4) Uani 1 1 d . . .
N12 N 0.39992(13) 0.91993(10) 0.54690(8) 0.0367(4) Uani 1 1 d . . .
N31 N -0.21777(14) 0.77020(10) 0.62762(8) 0.0331(4) Uani 1 1 d . . .
N32 N -0.06780(14) 0.82465(10) 0.67316(8) 0.0344(4) Uani 1 1 d . . .
O1 O 0.01035(14) 1.16946(9) 0.51563(8) 0.0506(4) Uani 1 1 d . . .
O2 O -0.10476(13) 1.14338(9) 0.59384(8) 0.0478(4) Uani 1 1 d . . .
C1 C 0.20061(16) 0.96372(11) 0.55142(10) 0.0333(4) Uani 1 1 d . . .
C2 C 0.16568(16) 0.91084(12) 0.59846(10) 0.0359(4) Uani 1 1 d . . .
H1 H 0.2074 0.8646 0.6067 0.043 Uiso 1 1 calc R . .
C3 C 0.06927(16) 0.92637(12) 0.63313(10) 0.0350(4) Uani 1 1 d . . .
C4 C 0.00762(16) 0.99628(12) 0.62067(10) 0.0365(4) Uani 1 1 d . . .
H2 H -0.0566 1.0075 0.6440 0.044 Uiso 1 1 calc R . .
C5 C 0.04151(16) 1.04902(11) 0.57381(9) 0.0326(4) Uani 1 1 d . . .
C6 C 0.13846(15) 1.03206(11) 0.53969(10) 0.0338(4) Uani 1 1 d . . .
H3 H 0.1616 1.0676 0.5084 0.041 Uiso 1 1 calc R . .
C11 C 0.30163(17) 0.94501(14) 0.51094(11) 0.0430(5) Uani 1 1 d . . .
H4 H 0.2820 0.9025 0.4816 0.052 Uiso 1 1 calc R . .
H5 H 0.3207 0.9926 0.4866 0.052 Uiso 1 1 calc R . .
C12 C 0.44866(16) 0.84691(12) 0.54547(10) 0.0359(4) Uani 1 1 d . . .
H6 H 0.4219 0.8041 0.5215 0.043 Uiso 1 1 calc R . .
C13 C 0.55024(16) 0.91832(12) 0.60867(10) 0.0356(4) Uani 1 1 d . . .
C14 C 0.46353(17) 0.96778(12) 0.58674(11) 0.0387(5) Uani 1 1 d . . .
C15 C 0.4546(2) 1.04848(14) 0.60335(14) 0.0584(7) Uani 1 1 d . . .
H7 H 0.3977 1.0813 0.5878 0.070 Uiso 1 1 calc R . .
C16 C 0.5348(3) 1.07703(17) 0.64419(17) 0.0771(9) Uani 1 1 d . . .
H8 H 0.5319 1.1308 0.6566 0.092 Uiso 1 1 calc R . .
C17 C 0.6201(3) 1.02826(19) 0.66764(17) 0.0745(9) Uani 1 1 d . . .
H9 H 0.6718 1.0502 0.6956 0.089 Uiso 1 1 calc R . .
C18 C 0.6300(2) 0.94787(15) 0.65051(12) 0.0511(6) Uani 1 1 d . . .
H10 H 0.6872 0.9153 0.6662 0.061 Uiso 1 1 calc R . .
C31 C 0.03608(19) 0.87030(15) 0.68510(11) 0.0479(6) Uani 1 1 d . . .
H11 H 0.0968 0.8323 0.6921 0.057 Uiso 1 1 calc R . .
H12 H 0.0266 0.9014 0.7234 0.057 Uiso 1 1 calc R . .
C32 C -0.12649(17) 0.81438(12) 0.61945(10) 0.0352(4) Uani 1 1 d . . .
H13 H -0.1051 0.8360 0.5809 0.042 Uiso 1 1 calc R . .
C33 C -0.21743(17) 0.74788(11) 0.69111(9) 0.0324(4) Uani 1 1 d . . .
C34 C -0.12332(17) 0.78184(12) 0.71969(9) 0.0339(4) Uani 1 1 d . . .
C35 C -0.0977(2) 0.76962(15) 0.78310(10) 0.0458(5) Uani 1 1 d . . .
H14 H -0.0350 0.7930 0.8018 0.055 Uiso 1 1 calc R . .
C36 C -0.1701(2) 0.72118(19) 0.81621(11) 0.0542(6) Uani 1 1 d . . .
H15 H -0.1557 0.7108 0.8585 0.065 Uiso 1 1 calc R . .
C37 C -0.2647(2) 0.68710(16) 0.78806(11) 0.0539(6) Uani 1 1 d . . .
H16 H -0.3119 0.6549 0.8122 0.065 Uiso 1 1 calc R . .
C38 C -0.29047(18) 0.69952(13) 0.72553(11) 0.0436(5) Uani 1 1 d . . .
H17 H -0.3538 0.6766 0.7072 0.052 Uiso 1 1 calc R . .
C51 C -0.02088(17) 1.12592(12) 0.55921(10) 0.0366(4) Uani 1 1 d . . .
Cl1 Cl -0.21612(5) 1.28078(3) 0.46979(3) 0.04637(14) Uani 1 1 d . . .

loop_
_atom_site_aniso_label
_atom_site_aniso_U_11
_atom_site_aniso_U_22
_atom_site_aniso_U_33
_atom_site_aniso_U_23
_atom_site_aniso_U_13
_atom_site_aniso_U_12
Zn1 0.03046(13) 0.02838(13) 0.03566(14) 0.00114(9) 0.00041(9) 0.00108(8)
N11 0.0302(8) 0.0329(8) 0.0404(9) -0.0040(7) 0.0011(7) -0.0007(7)
N12 0.0262(8) 0.0379(9) 0.0461(10) -0.0034(7) 0.0035(7) 0.0037(7)
N31 0.0330(9) 0.0340(8) 0.0321(8) 0.0046(6) -0.0017(7) -0.0028(7)
N32 0.0324(8) 0.0375(9) 0.0333(8) 0.0061(7) -0.0020(7) -0.0060(7)
O1 0.0505(9) 0.0368(8) 0.0646(11) 0.0130(7) 0.0056(8) 0.0092(7)
O2 0.0469(9) 0.0425(8) 0.0540(9) 0.0015(7) 0.0071(8) 0.0168(7)
C1 0.0262(9) 0.0312(9) 0.0427(11) -0.0021(8) 0.0005(8) 0.0014(7)
C2 0.0313(10) 0.0262(9) 0.0501(12) 0.0020(8) -0.0044(9) 0.0025(7)
C3 0.0286(9) 0.0347(10) 0.0416(11) 0.0047(8) -0.0045(8) -0.0070(8)
C4 0.0266(9) 0.0411(11) 0.0419(11) -0.0030(9) 0.0025(8) 0.0008(8)
C5 0.0291(9) 0.0271(9) 0.0417(11) -0.0027(8) -0.0032(8) 0.0019(7)
C6 0.0307(9) 0.0268(9) 0.0439(11) 0.0022(8) -0.0005(8) -0.0017(7)
C11 0.0329(10) 0.0492(12) 0.0469(12) 0.0008(10) 0.0028(9) 0.0085(9)
C12 0.0297(10) 0.0345(10) 0.0436(11) -0.0066(8) 0.0020(8) 0.0006(8)
C13 0.0315(10) 0.0333(10) 0.0421(11) -0.0044(8) 0.0078(8) -0.0027(8)
C14 0.0313(10) 0.0344(10) 0.0504(12) -0.0065(9) 0.0085(9) -0.0017(8)
C15 0.0480(14) 0.0368(12) 0.090(2) -0.0131(12) 0.0064(13) 0.0059(10)
C16 0.0637(18) 0.0469(14) 0.121(3) -0.0391(17) -0.0019(18) 0.0009(13)
C17 0.0580(16) 0.0625(18) 0.103(2) -0.0393(17) -0.0144(16) -0.0067(14)
C18 0.0432(12) 0.0497(13) 0.0602(15) -0.0150(11) -0.0032(11) -0.0008(10)
C31 0.0391(12) 0.0548(14) 0.0497(13) 0.0144(10) -0.0114(10) -0.0136(10)
C32 0.0354(10) 0.0372(10) 0.0332(10) 0.0069(8) -0.0003(8) -0.0024(8)
C33 0.0339(10) 0.0319(9) 0.0315(10) 0.0020(7) 0.0025(8) 0.0009(8)
C34 0.0343(10) 0.0355(10) 0.0321(10) 0.0037(8) 0.0024(8) -0.0002(8)
C35 0.0471(13) 0.0572(14) 0.0331(11) 0.0014(10) -0.0037(9) -0.0026(10)
C36 0.0625(16) 0.0698(16) 0.0302(11) 0.0095(11) 0.0067(10) -0.0006(13)
C37 0.0565(14) 0.0619(15) 0.0432(13) 0.0128(11) 0.0161(11) -0.0084(12)
C38 0.0397(11) 0.0451(12) 0.0459(12) 0.0045(10) 0.0073(10) -0.0069(9)
C51 0.0332(10) 0.0323(10) 0.0443(11) -0.0040(8) -0.0043(9) 0.0033(8)
Cl1 0.0523(3) 0.0455(3) 0.0413(3) 0.0017(2) -0.0125(2) 0.0011(2)

loop_
_atom_type_symbol
_atom_type_description
_atom_type_scat_dispersion_real
_atom_type_scat_dispersion_imag
_atom_type_scat_source
C C 0.0033 0.0016 'International Tables Vol C Tables 4.2.6.8 and 6.1.1.4'
H H 0.0000 0.0000 'International Tables Vol C Tables 4.2.6.8 and 6.1.1.4'
N N 0.0061 0.0033 'International Tables Vol C Tables 4.2.6.8 and 6.1.1.4'
O O 0.0106 0.0060 'International Tables Vol C Tables 4.2.6.8 and 6.1.1.4'
Cl Cl 0.1484 0.1585 'International Tables Vol C Tables 4.2.6.8 and 6.1.1.4'
Zn Zn 0.2839 1.4301 'International Tables Vol C Tables 4.2.6.8 and 6.1.1.4'

loop_
_geom_angle_atom_site_label_1
_geom_angle_atom_site_label_2
_geom_angle_atom_site_label_3
_geom_angle
_geom_angle_site_symmetry_1
_geom_angle_site_symmetry_3
O2 Zn1 N11 114.97(7) . 8_665
O2 Zn1 N31 99.04(6) . 8_565
N11 Zn1 N31 106.67(7) 8_665 8_565
O2 Zn1 Cl1 124.56(5) . .
N11 Zn1 Cl1 102.79(5) 8_665 .
N31 Zn1 Cl1 107.51(5) 8_565 .
C12 N11 C13 105.32(17) . .
C12 N11 Zn1 119.05(13) . 8_655
C13 N11 Zn1 131.62(13) . 8_655
C12 N12 C14 107.05(17) . .
C12 N12 C11 126.30(18) . .
C14 N12 C11 126.60(18) . .
C32 N31 C33 105.71(16) . .
C32 N31 Zn1 128.03(13) . 8
C33 N31 Zn1 125.59(13) . 8
C32 N32 C34 106.98(16) . .
C32 N32 C31 130.25(17) . .
C34 N32 C31 122.77(17) . .
C51 O2 Zn1 104.99(14) . .
C6 C1 C2 119.15(18) . .
C6 C1 C11 119.61(19) . .
C2 C1 C11 121.15(18) . .
C3 C2 C1 120.75(18) . .
C3 C2 H1 119.6 . .
C1 C2 H1 119.6 . .
C2 C3 C4 119.21(18) . .
C2 C3 C31 119.68(19) . .
C4 C3 C31 121.1(2) . .
C5 C4 C3 120.42(18) . .
C5 C4 H2 119.8 . .
C3 C4 H2 119.8 . .
C4 C5 C6 119.27(18) . .
C4 C5 C51 122.53(18) . .
C6 C5 C51 118.18(18) . .
C1 C6 C5 121.20(19) . .
C1 C6 H3 119.4 . .
C5 C6 H3 119.4 . .
N12 C11 C1 113.52(18) . .
N12 C11 H4 108.9 . .
C1 C11 H4 108.9 . .
N12 C11 H5 108.9 . .
C1 C11 H5 108.9 . .
H4 C11 H5 107.7 . .
N11 C12 N12 113.06(18) . .
N11 C12 H6 123.5 . .
N12 C12 H6 123.5 . .
C18 C13 N11 130.5(2) . .
C18 C13 C14 120.78(19) . .
N11 C13 C14 108.77(18) . .
N12 C14 C15 131.7(2) . .
N12 C14 C13 105.80(17) . .
C15 C14 C13 122.5(2) . .
C16 C15 C14 116.0(2) . .
C16 C15 H7 122.0 . .
C14 C15 H7 122.0 . .
C15 C16 C17 122.3(2) . .
C15 C16 H8 118.9 . .
C17 C16 H8 118.9 . .
C18 C17 C16 121.8(3) . .
C18 C17 H9 119.1 . .
C16 C17 H9 119.1 . .
C17 C18 C13 116.6(2) . .
C17 C18 H10 121.7 . .
C13 C18 H10 121.7 . .
N32 C31 C3 114.44(17) . .
N32 C31 H11 108.7 . .
C3 C31 H11 108.7 . .
N32 C31 H12 108.7 . .
C3 C31 H12 108.7 . .
H11 C31 H12 107.6 . .
N31 C32 N32 112.62(17) . .
N31 C32 H13 123.7 . .
N32 C32 H13 123.7 . .
C38 C33 C34 120.43(19) . .
C38 C33 N31 131.14(19) . .
C34 C33 N31 108.42(17) . .
N32 C34 C33 106.23(17) . .
N32 C34 C35 131.2(2) . .
C33 C34 C35 122.56(19) . .
C36 C35 C34 116.2(2) . .
C36 C35 H14 121.9 . .
C34 C35 H14 121.9 . .
C35 C36 C37 121.6(2) . .
C35 C36 H15 119.2 . .
C37 C36 H15 119.2 . .
C38 C37 C36 122.2(2) . .
C38 C37 H16 118.9 . .
C36 C37 H16 118.9 . .
C37 C38 C33 117.0(2) . .
C37 C38 H17 121.5 . .
C33 C38 H17 121.5 . .
O1 C51 O2 122.56(19) . .
O1 C51 C5 120.07(19) . .
O2 C51 C5 117.36(19) . .

loop_
_geom_bond_atom_site_label_1
_geom_bond_atom_site_label_2
_geom_bond_distance
_geom_bond_site_symmetry_2
Zn1 O2 1.9818(15) .
Zn1 N11 2.0443(16) 8_665
Zn1 N31 2.0490(16) 8_565
Zn1 Cl1 2.2273(6) .
N11 C12 1.324(3) .
N11 C13 1.394(2) .
N11 Zn1 2.0443(16) 8_655
N12 C12 1.343(2) .
N12 C14 1.386(3) .
N12 C11 1.459(3) .
N31 C32 1.322(3) .
N31 C33 1.399(2) .
N31 Zn1 2.0490(16) 8
N32 C32 1.349(3) .
N32 C34 1.385(2) .
N32 C31 1.472(3) .
O1 C51 1.232(3) .
O2 C51 1.274(3) .
C1 C6 1.376(3) .
C1 C2 1.393(3) .
C1 C11 1.512(3) .
C2 C3 1.388(3) .
C2 H1 0.9300 .
C3 C4 1.397(3) .
C3 C31 1.497(3) .
C4 C5 1.385(3) .
C4 H2 0.9300 .
C5 C6 1.392(3) .
C5 C51 1.507(3) .
C6 H3 0.9300 .
C11 H4 0.9700 .
C11 H5 0.9700 .
C12 H6 0.9300 .
C13 C18 1.391(3) .
C13 C14 1.398(3) .
C14 C15 1.387(3) .
C15 C16 1.375(4) .
C15 H7 0.9300 .
C16 C17 1.390(4) .
C16 H8 0.9300 .
C17 C18 1.386(4) .
C17 H9 0.9300 .
C18 H10 0.9300 .
C31 H11 0.9700 .
C31 H12 0.9700 .
C32 H13 0.9300 .
C33 C38 1.391(3) .
C33 C34 1.394(3) .
C34 C35 1.397(3) .
C35 C36 1.372(4) .
C35 H14 0.9300 .
C36 C37 1.395(4) .
C36 H15 0.9300 .
C37 C38 1.380(3) .
C37 H16 0.9300 .
C38 H17 0.9300 .

loop_
_geom_torsion_atom_site_label_1
_geom_torsion_atom_site_label_2
_geom_torsion_atom_site_label_3
_geom_torsion_atom_site_label_4
_geom_torsion
_geom_torsion_site_symmetry_1
_geom_torsion_site_symmetry_2
_geom_torsion_site_symmetry_3
_geom_torsion_site_symmetry_4
N11 Zn1 O2 C51 -65.14(15) 8_665 . . .
N31 Zn1 O2 C51 -178.37(14) 8_565 . . .
Cl1 Zn1 O2 C51 62.98(15) . . . .
C6 C1 C2 C3 0.2(3) . . . .
C11 C1 C2 C3 -176.47(19) . . . .
C1 C2 C3 C4 -0.5(3) . . . .
C1 C2 C3 C31 -177.59(19) . . . .
C2 C3 C4 C5 0.7(3) . . . .
C31 C3 C4 C5 177.80(19) . . . .
C3 C4 C5 C6 -0.7(3) . . . .
C3 C4 C5 C51 -178.96(18) . . . .
C2 C1 C6 C5 -0.2(3) . . . .
C11 C1 C6 C5 176.55(19) . . . .
C4 C5 C6 C1 0.4(3) . . . .
C51 C5 C6 C1 178.76(18) . . . .
C12 N12 C11 C1 114.5(2) . . . .
C14 N12 C11 C1 -68.7(3) . . . .
C6 C1 C11 N12 135.1(2) . . . .
C2 C1 C11 N12 -48.3(3) . . . .
C13 N11 C12 N12 -0.4(2) . . . .
Zn1 N11 C12 N12 -160.47(14) 8_655 . . .
C14 N12 C12 N11 0.7(2) . . . .
C11 N12 C12 N11 178.14(18) . . . .
C12 N11 C13 C18 -179.9(2) . . . .
Zn1 N11 C13 C18 -23.5(3) 8_655 . . .
C12 N11 C13 C14 0.0(2) . . . .
Zn1 N11 C13 C14 156.41(15) 8_655 . . .
C12 N12 C14 C15 177.0(3) . . . .
C11 N12 C14 C15 -0.4(4) . . . .
C12 N12 C14 C13 -0.7(2) . . . .
C11 N12 C14 C13 -178.11(19) . . . .
C18 C13 C14 N12 -179.6(2) . . . .
N11 C13 C14 N12 0.5(2) . . . .
C18 C13 C14 C15 2.4(3) . . . .
N11 C13 C14 C15 -177.5(2) . . . .
N12 C14 C15 C16 -179.0(3) . . . .
C13 C14 C15 C16 -1.6(4) . . . .
C14 C15 C16 C17 0.0(5) . . . .
C15 C16 C17 C18 0.8(6) . . . .
C16 C17 C18 C13 -0.1(5) . . . .
N11 C13 C18 C17 178.4(2) . . . .
C14 C13 C18 C17 -1.4(4) . . . .
C32 N32 C31 C3 13.2(3) . . . .
C34 N32 C31 C3 -167.42(19) . . . .
C2 C3 C31 N32 -112.6(2) . . . .
C4 C3 C31 N32 70.4(3) . . . .
C33 N31 C32 N32 -1.7(2) . . . .
Zn1 N31 C32 N32 169.21(13) 8 . . .
C34 N32 C32 N31 1.9(2) . . . .
C31 N32 C32 N31 -178.7(2) . . . .
C32 N31 C33 C38 -177.7(2) . . . .
Zn1 N31 C33 C38 11.1(3) 8 . . .
C32 N31 C33 C34 0.9(2) . . . .
Zn1 N31 C33 C34 -170.33(13) 8 . . .
C32 N32 C34 C33 -1.2(2) . . . .
C31 N32 C34 C33 179.30(19) . . . .
C32 N32 C34 C35 177.7(2) . . . .
C31 N32 C34 C35 -1.8(4) . . . .
C38 C33 C34 N32 178.93(18) . . . .
N31 C33 C34 N32 0.2(2) . . . .
C38 C33 C34 C35 -0.1(3) . . . .
N31 C33 C34 C35 -178.8(2) . . . .
N32 C34 C35 C36 -178.1(2) . . . .
C33 C34 C35 C36 0.6(3) . . . .
C34 C35 C36 C37 -0.8(4) . . . .
C35 C36 C37 C38 0.5(4) . . . .
C36 C37 C38 C33 0.1(4) . . . .
C34 C33 C38 C37 -0.3(3) . . . .
N31 C33 C38 C37 178.1(2) . . . .
Zn1 O2 C51 O1 -5.1(3) . . . .
Zn1 O2 C51 C5 174.25(14) . . . .
C4 C5 C51 O1 -177.5(2) . . . .
C6 C5 C51 O1 4.2(3) . . . .
C4 C5 C51 O2 3.2(3) . . . .
C6 C5 C51 O2 -175.11(18) . . . .
